data_7016075
loop_
_publ_author_name
'Kl\"aring, Paul'
'Pahl, Stefanie'
'Braun, Thomas'
'Penner, Anna'

_publ_section_title
;
 Facile oxidative addition of water at iridium: reactivity of
 trans-[Ir(4-C(5)NF(4))(H)(OH)(PiPr(3))(2)] towards CO(2) and NH(3).
;
_journal_issue 25
_journal_name_full 'Dalton transactions (Cambridge, England : 2003)'
_journal_page_first 6785
_journal_page_last 6791
_journal_paper_doi 10.1039/c1dt10173k
_journal_volume 40
_journal_year 2011
_chemical_formula_sum 'C23 H43 F4 Ir N O P2'
_chemical_formula_weight 679.72
_chemical_name_systematic
;
?
;
_space_group_IT_number 14
_symmetry_cell_setting monoclinic
_symmetry_space_group_name_Hall '-P 2yn'
_symmetry_space_group_name_H-M 'P 1 21/n 1'
_atom_sites_solution_hydrogens geom
_atom_sites_solution_primary direct
_atom_sites_solution_secondary difmap
_audit_creation_method SHELXL-97
_cell_angle_alpha 90.00
_cell_angle_beta 107.300(2)
_cell_angle_gamma 90.00
_cell_formula_units_Z 4
_cell_length_a 12.4183(3)
_cell_length_b 17.6380(3)
_cell_length_c 12.9846(3)
_cell_measurement_reflns_used 5000
_cell_measurement_temperature 100(2)
_cell_measurement_theta_max 27.50
_cell_measurement_theta_min 5
_cell_volume 2715.41(11)
_computing_cell_refinement 'X-AREA (Stoe & Cie, 2002)'
_computing_data_collection 'X-AREA (Stoe & Cie, 2002)'
_computing_data_reduction 'X-RED (Stoe & Cie, 2002)'
_computing_molecular_graphics 'DIAMOND (Brandenburg & Berndt, 1999)'
_computing_publication_material 'SHELXL97 (Sheldrick, 1997)'
_computing_structure_refinement 'SHELXL-97 (Sheldrick, 1997)'
_computing_structure_solution 'SHELXS-97 (Sheldrick, 1990)'
_diffrn_ambient_temperature 100(2)
_diffrn_detector_area_resol_mean 6.67
_diffrn_measured_fraction_theta_full 0.995
_diffrn_measured_fraction_theta_max 0.995
_diffrn_measurement_device_type 'Stoe IPDS-2t diffractometer'
_diffrn_measurement_method '\w-rotation,\w-incr.=1\%,360 exposures'
_diffrn_radiation_monochromator 'planar graphite'
_diffrn_radiation_source 'long fine focus sealed X-ray tube'
_diffrn_radiation_type 'Mo K\a'
_diffrn_radiation_wavelength 0.71073
_diffrn_reflns_av_R_equivalents 0.1213
_diffrn_reflns_av_sigmaI/netI 0.0204
_diffrn_reflns_limit_h_max 15
_diffrn_reflns_limit_h_min -16
_diffrn_reflns_limit_k_max 22
_diffrn_reflns_limit_k_min 0
_diffrn_reflns_limit_l_max 16
_diffrn_reflns_limit_l_min 0
_diffrn_reflns_number 6197
_diffrn_reflns_theta_full 27.50
_diffrn_reflns_theta_max 27.50
_diffrn_reflns_theta_min 2.31
_diffrn_standards_decay_% 0
_diffrn_standards_interval_count 0
_diffrn_standards_interval_time 0
_diffrn_standards_number 0
_exptl_absorpt_coefficient_mu 5.078
_exptl_absorpt_correction_T_max 0.6335
_exptl_absorpt_correction_T_min 0.3465
_exptl_absorpt_correction_type numerical
_exptl_absorpt_process_details
;
The crystal faces were indexed by microscope on the diffractometer. After
that a numerical absorption correction basing on a Gaussian algorithsm
was applied, which is implemented in the X-RED program (Stoe, 2002).
;
_exptl_crystal_colour orange
_exptl_crystal_density_diffrn 1.663
_exptl_crystal_density_method none
_exptl_crystal_description lattice
_exptl_crystal_F_000 1356
_exptl_crystal_size_max 0.28
_exptl_crystal_size_mid 0.18
_exptl_crystal_size_min 0.09
_refine_diff_density_max 2.679
_refine_diff_density_min -1.451
_refine_diff_density_rms 0.134
_refine_ls_extinction_coef 0.00086(13)
_refine_ls_extinction_expression Fc^*^=kFc[1+0.001xFc^2^\l^3^/sin(2\q)]^-1/4^
_refine_ls_extinction_method SHELXL
_refine_ls_goodness_of_fit_ref 0.945
_refine_ls_hydrogen_treatment constr
_refine_ls_matrix_type full
_refine_ls_number_parameters 303
_refine_ls_number_reflns 6197
_refine_ls_number_restraints 0
_refine_ls_restrained_S_all 0.945
_refine_ls_R_factor_all 0.0298
_refine_ls_R_factor_gt 0.0244
_refine_ls_shift/su_max 0.003
_refine_ls_shift/su_mean 0.000
_refine_ls_structure_factor_coef Fsqd
_refine_ls_weighting_details 'calc w=1/[\s^2^(Fo^2^)+(0.0444P)^2^+0.0000P] where P=(Fo^2^+2Fc^2^)/3'
_refine_ls_weighting_scheme calc
_refine_ls_wR_factor_gt 0.0573
_refine_ls_wR_factor_ref 0.0583
_reflns_number_gt 5311
_reflns_number_total 6197
_reflns_threshold_expression I>2sigma(I)
_cod_data_source_file c1dt10173k.txt
_cod_data_source_block c:\anna\paul1_compound2
_cod_original_cell_volume 2715.40(10)
_cod_original_sg_symbol_H-M 'P 21/n'
_cod_database_code 7016075

loop_
_symmetry_equiv_pos_as_xyz
'x, y, z'
'-x+1/2, y+1/2, -z+1/2'
'-x, -y, -z'
'x-1/2, -y-1/2, z-1/2'

loop_
_atom_site_label
_atom_site_type_symbol
_atom_site_fract_x
_atom_site_fract_y
_atom_site_fract_z
_atom_site_U_iso_or_equiv
_atom_site_adp_type
_atom_site_occupancy
_atom_site_symmetry_multiplicity
_atom_site_calc_flag
_atom_site_refinement_flags
_atom_site_disorder_assembly
_atom_site_disorder_group
C1 C 0.9380(3) 0.19448(18) 0.1659(3) 0.0143(6) Uani 1 1 d . . .
C2 C 0.9920(3) 0.2612(2) 0.2145(3) 0.0238(8) Uani 1 1 d . . .
C3 C 1.0195(3) 0.3194(2) 0.1574(4) 0.0322(10) Uani 1 1 d . . .
C4 C 0.9492(3) 0.2588(3) 0.0035(3) 0.0326(10) Uani 1 1 d . . .
C5 C 0.9159(3) 0.1980(2) 0.0544(3) 0.0219(7) Uani 1 1 d . . .
C6 C 0.6430(3) 0.16073(19) 0.0972(3) 0.0164(6) Uani 1 1 d . . .
H6 H 0.6908 0.1969 0.0706 0.020 Uiso 1 1 calc R . .
C7 C 0.6269(3) 0.0913(2) 0.0237(3) 0.0230(7) Uani 1 1 d . . .
H7A H 0.5676 0.0590 0.0356 0.035 Uiso 1 1 calc R . .
H7B H 0.6977 0.0627 0.0401 0.035 Uiso 1 1 calc R . .
H7C H 0.6051 0.1078 -0.0518 0.035 Uiso 1 1 calc R . .
C8 C 0.5291(3) 0.2007(2) 0.0808(3) 0.0250(8) Uani 1 1 d . . .
H8A H 0.4962 0.2132 0.0043 0.037 Uiso 1 1 calc R . .
H8B H 0.5406 0.2473 0.1237 0.037 Uiso 1 1 calc R . .
H8C H 0.4779 0.1670 0.1038 0.037 Uiso 1 1 calc R . .
C9 C 0.6945(3) 0.21854(18) 0.3173(3) 0.0140(6) Uani 1 1 d . . .
H9 H 0.6108 0.2246 0.2987 0.017 Uiso 1 1 calc R . .
C10 C 0.7437(3) 0.29218(18) 0.2878(3) 0.0192(6) Uani 1 1 d . . .
H10A H 0.7211 0.3348 0.3251 0.029 Uiso 1 1 calc R . .
H10B H 0.7153 0.3002 0.2097 0.029 Uiso 1 1 calc R . .
H10C H 0.8262 0.2886 0.3097 0.029 Uiso 1 1 calc R . .
C11 C 0.7410(3) 0.2044(2) 0.4390(3) 0.0218(7) Uani 1 1 d . . .
H11A H 0.8213 0.1918 0.4575 0.033 Uiso 1 1 calc R . .
H11B H 0.7001 0.1622 0.4593 0.033 Uiso 1 1 calc R . .
H11C H 0.7313 0.2502 0.4781 0.033 Uiso 1 1 calc R . .
C12 C 0.6605(3) 0.05726(18) 0.2899(3) 0.0155(6) Uani 1 1 d . . .
H12 H 0.7020 0.0542 0.3686 0.019 Uiso 1 1 calc R . .
C13 C 0.5373(3) 0.0662(2) 0.2840(3) 0.0242(8) Uani 1 1 d . . .
H13A H 0.4907 0.0649 0.2085 0.036 Uiso 1 1 calc R . .
H13B H 0.5265 0.1147 0.3163 0.036 Uiso 1 1 calc R . .
H13C H 0.5150 0.0246 0.3235 0.036 Uiso 1 1 calc R . .
C14 C 0.6799(3) -0.01984(19) 0.2431(3) 0.0226(7) Uani 1 1 d . . .
H14A H 0.6625 -0.0607 0.2868 0.034 Uiso 1 1 calc R . .
H14B H 0.7588 -0.0238 0.2439 0.034 Uiso 1 1 calc R . .
H14C H 0.6307 -0.0242 0.1687 0.034 Uiso 1 1 calc R . .
C15 C 1.1582(3) 0.0868(2) 0.1755(3) 0.0168(6) Uani 1 1 d . . .
H15 H 1.0960 0.1007 0.1093 0.020 Uiso 1 1 calc R . .
C16 C 1.2251(3) 0.1600(2) 0.2118(3) 0.0197(7) Uani 1 1 d . . .
H16A H 1.2992 0.1476 0.2618 0.030 Uiso 1 1 calc R . .
H16B H 1.1841 0.1928 0.2480 0.030 Uiso 1 1 calc R . .
H16C H 1.2350 0.1863 0.1487 0.030 Uiso 1 1 calc R . .
C17 C 1.2306(3) 0.0304(2) 0.1383(3) 0.0207(7) Uani 1 1 d . . .
H17A H 1.2642 0.0551 0.0876 0.031 Uiso 1 1 calc R . .
H17B H 1.1839 -0.0124 0.1025 0.031 Uiso 1 1 calc R . .
H17C H 1.2907 0.0119 0.2008 0.031 Uiso 1 1 calc R . .
C18 C 1.0652(3) -0.04970(19) 0.2415(3) 0.0154(6) Uani 1 1 d . . .
H18 H 1.1382 -0.0710 0.2367 0.018 Uiso 1 1 calc R . .
C19 C 0.9762(3) -0.0610(2) 0.1313(3) 0.0211(7) Uani 1 1 d . . .
H19A H 0.9713 -0.1150 0.1124 0.032 Uiso 1 1 calc R . .
H19B H 0.9980 -0.0320 0.0763 0.032 Uiso 1 1 calc R . .
H19C H 0.9027 -0.0433 0.1352 0.032 Uiso 1 1 calc R . .
C20 C 1.0297(3) -0.0952(2) 0.3258(3) 0.0226(7) Uani 1 1 d . . .
H20A H 0.9601 -0.0738 0.3344 0.034 Uiso 1 1 calc R . .
H20B H 1.0895 -0.0929 0.3948 0.034 Uiso 1 1 calc R . .
H20C H 1.0168 -0.1481 0.3023 0.034 Uiso 1 1 calc R . .
C21 C 1.1866(3) 0.0532(2) 0.4121(3) 0.0150(6) Uani 1 1 d . . .
H21 H 1.1525 0.0193 0.4556 0.018 Uiso 1 1 calc R . .
C22 C 1.3032(3) 0.0198(2) 0.4223(3) 0.0222(7) Uani 1 1 d . . .
H22A H 1.3434 0.0529 0.3854 0.033 Uiso 1 1 calc R . .
H22B H 1.2945 -0.0307 0.3893 0.033 Uiso 1 1 calc R . .
H22C H 1.3463 0.0158 0.4987 0.033 Uiso 1 1 calc R . .
C23 C 1.1960(3) 0.1313(2) 0.4656(3) 0.0218(7) Uani 1 1 d . . .
H23A H 1.2394 0.1270 0.5419 0.033 Uiso 1 1 calc R . .
H23B H 1.1203 0.1506 0.4596 0.033 Uiso 1 1 calc R . .
H23C H 1.2343 0.1664 0.4296 0.033 Uiso 1 1 calc R . .
F1 F 1.02325(19) 0.26808(13) 0.3232(2) 0.0294(5) Uani 1 1 d . . .
F2 F 1.0727(3) 0.38089(14) 0.2109(3) 0.0514(8) Uani 1 1 d . . .
F3 F 0.9294(3) 0.25598(19) -0.1037(2) 0.0485(8) Uani 1 1 d . . .
F4 F 0.8636(2) 0.13949(14) -0.00841(17) 0.0280(5) Uani 1 1 d . . .
Ir1 Ir 0.913621(9) 0.110018(6) 0.261473(8) 0.00931(5) Uani 1 1 d . . .
N1 N 0.9994(3) 0.3195(2) 0.0524(4) 0.0382(10) Uani 1 1 d . . .
O1 O 0.9132(2) 0.06279(15) 0.40350(19) 0.0195(5) Uani 1 1 d . . .
H1 H 0.9781 0.0469 0.4361 0.029 Uiso 1 1 calc R . .
P1 P 0.72421(6) 0.13808(5) 0.23885(6) 0.01080(15) Uani 1 1 d . . .
P2 P 1.08693(6) 0.05254(4) 0.27400(6) 0.01052(15) Uani 1 1 d . . .

loop_
_atom_site_aniso_label
_atom_site_aniso_U_11
_atom_site_aniso_U_22
_atom_site_aniso_U_33
_atom_site_aniso_U_23
_atom_site_aniso_U_13
_atom_site_aniso_U_12
C1 0.0119(14) 0.0122(14) 0.0216(16) 0.0026(12) 0.0090(12) 0.0048(11)
C2 0.0193(17) 0.0132(16) 0.044(2) 0.0015(15) 0.0175(16) -0.0019(13)
C3 0.0262(19) 0.0126(16) 0.068(3) 0.0081(17) 0.030(2) 0.0031(14)
C4 0.029(2) 0.042(2) 0.036(2) 0.0262(19) 0.0240(17) 0.0230(18)
C5 0.0201(17) 0.0225(17) 0.0261(18) 0.0078(14) 0.0117(14) 0.0103(14)
C6 0.0149(15) 0.0163(15) 0.0162(14) -0.0011(12) 0.0017(11) 0.0038(12)
C7 0.0209(17) 0.0238(18) 0.0191(16) -0.0070(13) -0.0020(13) 0.0031(14)
C8 0.0188(17) 0.0289(19) 0.0219(17) -0.0004(15) -0.0021(13) 0.0102(15)
C9 0.0136(14) 0.0116(14) 0.0179(15) -0.0028(11) 0.0064(12) 0.0004(11)
C10 0.0216(16) 0.0121(14) 0.0251(16) -0.0020(13) 0.0086(13) -0.0010(13)
C11 0.0259(18) 0.0223(17) 0.0172(16) -0.0040(13) 0.0063(13) -0.0024(14)
C12 0.0103(14) 0.0122(14) 0.0238(16) 0.0020(12) 0.0048(12) -0.0012(11)
C13 0.0139(16) 0.0174(17) 0.043(2) 0.0018(15) 0.0112(15) -0.0006(13)
C14 0.0180(16) 0.0127(15) 0.038(2) -0.0016(14) 0.0092(15) -0.0007(12)
C15 0.0178(15) 0.0202(16) 0.0139(14) 0.0007(12) 0.0067(12) -0.0040(13)
C16 0.0186(16) 0.0182(16) 0.0241(16) 0.0025(13) 0.0090(13) -0.0051(13)
C17 0.0154(15) 0.0268(18) 0.0221(16) -0.0014(14) 0.0088(13) 0.0004(13)
C18 0.0142(15) 0.0142(15) 0.0170(15) -0.0005(12) 0.0035(12) -0.0001(12)
C19 0.0220(17) 0.0205(16) 0.0202(16) -0.0042(13) 0.0053(13) -0.0032(13)
C20 0.0267(18) 0.0158(16) 0.0250(17) 0.0045(13) 0.0070(14) -0.0033(13)
C21 0.0099(14) 0.0216(16) 0.0135(14) 0.0002(12) 0.0037(11) 0.0014(12)
C22 0.0152(16) 0.034(2) 0.0178(16) 0.0055(14) 0.0046(12) 0.0075(14)
C23 0.0169(16) 0.0277(18) 0.0182(16) -0.0078(14) 0.0010(13) -0.0011(13)
F1 0.0263(12) 0.0222(11) 0.0409(13) -0.0148(10) 0.0121(10) -0.0104(9)
F2 0.0458(17) 0.0158(12) 0.104(3) -0.0032(14) 0.0398(17) -0.0110(11)
F3 0.0492(17) 0.068(2) 0.0378(14) 0.0371(14) 0.0275(13) 0.0296(15)
F4 0.0296(12) 0.0385(13) 0.0151(10) 0.0007(9) 0.0056(8) 0.0083(10)
Ir1 0.00796(7) 0.00972(7) 0.00999(7) 0.00050(4) 0.00229(4) -0.00114(4)
N1 0.0325(19) 0.0218(17) 0.073(3) 0.0268(18) 0.0346(19) 0.0135(15)
O1 0.0111(11) 0.0305(14) 0.0164(11) 0.0079(10) 0.0031(9) 0.0029(10)
P1 0.0086(3) 0.0097(3) 0.0136(3) -0.0002(3) 0.0025(3) -0.0004(3)
P2 0.0092(3) 0.0120(3) 0.0107(3) -0.0004(3) 0.0034(3) -0.0009(3)

loop_
_atom_type_symbol
_atom_type_description
_atom_type_scat_dispersion_real
_atom_type_scat_dispersion_imag
_atom_type_scat_source
C C 0.0033 0.0016 'International Tables Vol C Tables 4.2.6.8 and 6.1.1.4'
H H 0.0000 0.0000 'International Tables Vol C Tables 4.2.6.8 and 6.1.1.4'
F F 0.0171 0.0103 'International Tables Vol C Tables 4.2.6.8 and 6.1.1.4'
Ir Ir -1.4442 7.9887 'International Tables Vol C Tables 4.2.6.8 and 6.1.1.4'
N N 0.0061 0.0033 'International Tables Vol C Tables 4.2.6.8 and 6.1.1.4'
O O 0.0106 0.0060 'International Tables Vol C Tables 4.2.6.8 and 6.1.1.4'
P P 0.1023 0.0942 'International Tables Vol C Tables 4.2.6.8 and 6.1.1.4'

loop_
_geom_angle_atom_site_label_1
_geom_angle_atom_site_label_2
_geom_angle_atom_site_label_3
_geom_angle
_geom_angle_site_symmetry_1
_geom_angle_site_symmetry_3
_geom_angle_publ_flag
C5 C1 C2 110.4(3) . . ?
C5 C1 Ir1 130.8(3) . . ?
C2 C1 Ir1 118.7(3) . . ?
F1 C2 C3 117.3(4) . . ?
F1 C2 C1 119.5(3) . . ?
C3 C2 C1 123.2(4) . . ?
N1 C3 F2 116.6(4) . . ?
N1 C3 C2 124.3(4) . . ?
F2 C3 C2 119.1(4) . . ?
N1 C4 F3 116.7(4) . . ?
N1 C4 C5 124.8(4) . . ?
F3 C4 C5 118.5(4) . . ?
F4 C5 C4 117.4(4) . . ?
F4 C5 C1 120.2(3) . . ?
C4 C5 C1 122.4(4) . . ?
C7 C6 C8 109.6(3) . . ?
C7 C6 P1 112.2(2) . . ?
C8 C6 P1 116.2(2) . . ?
C7 C6 H6 106.0 . . ?
C8 C6 H6 106.0 . . ?
P1 C6 H6 106.0 . . ?
C6 C7 H7A 109.5 . . ?
C6 C7 H7B 109.5 . . ?
H7A C7 H7B 109.5 . . ?
C6 C7 H7C 109.5 . . ?
H7A C7 H7C 109.5 . . ?
H7B C7 H7C 109.5 . . ?
C6 C8 H8A 109.5 . . ?
C6 C8 H8B 109.5 . . ?
H8A C8 H8B 109.5 . . ?
C6 C8 H8C 109.5 . . ?
H8A C8 H8C 109.5 . . ?
H8B C8 H8C 109.5 . . ?
C10 C9 C11 109.8(3) . . ?
C10 C9 P1 110.7(2) . . ?
C11 C9 P1 111.6(2) . . ?
C10 C9 H9 108.2 . . ?
C11 C9 H9 108.2 . . ?
P1 C9 H9 108.2 . . ?
C9 C10 H10A 109.5 . . ?
C9 C10 H10B 109.5 . . ?
H10A C10 H10B 109.5 . . ?
C9 C10 H10C 109.5 . . ?
H10A C10 H10C 109.5 . . ?
H10B C10 H10C 109.5 . . ?
C9 C11 H11A 109.5 . . ?
C9 C11 H11B 109.5 . . ?
H11A C11 H11B 109.5 . . ?
C9 C11 H11C 109.5 . . ?
H11A C11 H11C 109.5 . . ?
H11B C11 H11C 109.5 . . ?
C13 C12 C14 110.3(3) . . ?
C13 C12 P1 115.8(2) . . ?
C14 C12 P1 114.0(2) . . ?
C13 C12 H12 105.2 . . ?
C14 C12 H12 105.2 . . ?
P1 C12 H12 105.2 . . ?
C12 C13 H13A 109.5 . . ?
C12 C13 H13B 109.5 . . ?
H13A C13 H13B 109.5 . . ?
C12 C13 H13C 109.5 . . ?
H13A C13 H13C 109.5 . . ?
H13B C13 H13C 109.5 . . ?
C12 C14 H14A 109.5 . . ?
C12 C14 H14B 109.5 . . ?
H14A C14 H14B 109.5 . . ?
C12 C14 H14C 109.5 . . ?
H14A C14 H14C 109.5 . . ?
H14B C14 H14C 109.5 . . ?
C17 C15 C16 109.4(3) . . ?
C17 C15 P2 117.1(2) . . ?
C16 C15 P2 112.8(2) . . ?
C17 C15 H15 105.5 . . ?
C16 C15 H15 105.5 . . ?
P2 C15 H15 105.5 . . ?
C15 C16 H16A 109.5 . . ?
C15 C16 H16B 109.5 . . ?
H16A C16 H16B 109.5 . . ?
C15 C16 H16C 109.5 . . ?
H16A C16 H16C 109.5 . . ?
H16B C16 H16C 109.5 . . ?
C15 C17 H17A 109.5 . . ?
C15 C17 H17B 109.5 . . ?
H17A C17 H17B 109.5 . . ?
C15 C17 H17C 109.5 . . ?
H17A C17 H17C 109.5 . . ?
H17B C17 H17C 109.5 . . ?
C20 C18 C19 108.6(3) . . ?
C20 C18 P2 113.7(2) . . ?
C19 C18 P2 110.7(2) . . ?
C20 C18 H18 107.9 . . ?
C19 C18 H18 107.9 . . ?
P2 C18 H18 107.9 . . ?
C18 C19 H19A 109.5 . . ?
C18 C19 H19B 109.5 . . ?
H19A C19 H19B 109.5 . . ?
C18 C19 H19C 109.5 . . ?
H19A C19 H19C 109.5 . . ?
H19B C19 H19C 109.5 . . ?
C18 C20 H20A 109.5 . . ?
C18 C20 H20B 109.5 . . ?
H20A C20 H20B 109.5 . . ?
C18 C20 H20C 109.5 . . ?
H20A C20 H20C 109.5 . . ?
H20B C20 H20C 109.5 . . ?
C22 C21 C23 111.4(3) . . ?
C22 C21 P2 115.1(2) . . ?
C23 C21 P2 112.6(2) . . ?
C22 C21 H21 105.6 . . ?
C23 C21 H21 105.6 . . ?
P2 C21 H21 105.6 . . ?
C21 C22 H22A 109.5 . . ?
C21 C22 H22B 109.5 . . ?
H22A C22 H22B 109.5 . . ?
C21 C22 H22C 109.5 . . ?
H22A C22 H22C 109.5 . . ?
H22B C22 H22C 109.5 . . ?
C21 C23 H23A 109.5 . . ?
C21 C23 H23B 109.5 . . ?
H23A C23 H23B 109.5 . . ?
C21 C23 H23C 109.5 . . ?
H23A C23 H23C 109.5 . . ?
H23B C23 H23C 109.5 . . ?
C1 Ir1 O1 154.82(12) . . ?
C1 Ir1 P1 95.52(9) . . ?
O1 Ir1 P1 85.77(7) . . ?
C1 Ir1 P2 93.40(9) . . ?
O1 Ir1 P2 90.57(7) . . ?
P1 Ir1 P2 166.30(3) . . ?
C4 N1 C3 114.9(3) . . ?
Ir1 O1 H1 109.5 . . ?
C12 P1 C9 102.57(15) . . ?
C12 P1 C6 110.90(15) . . ?
C9 P1 C6 104.00(15) . . ?
C12 P1 Ir1 108.33(11) . . ?
C9 P1 Ir1 116.92(11) . . ?
C6 P1 Ir1 113.56(11) . . ?
C21 P2 C18 103.71(15) . . ?
C21 P2 C15 110.25(15) . . ?
C18 P2 C15 103.09(15) . . ?
C21 P2 Ir1 113.64(11) . . ?
C18 P2 Ir1 109.69(11) . . ?
C15 P2 Ir1 115.28(11) . . ?

loop_
_geom_bond_atom_site_label_1
_geom_bond_atom_site_label_2
_geom_bond_distance
_geom_bond_site_symmetry_2
_geom_bond_publ_flag
C1 C5 1.393(5) . ?
C1 C2 1.408(5) . ?
C1 Ir1 2.019(3) . ?
C2 F1 1.353(5) . ?
C2 C3 1.367(5) . ?
C3 N1 1.311(6) . ?
C3 F2 1.349(5) . ?
C4 N1 1.305(7) . ?
C4 F3 1.341(5) . ?
C4 C5 1.385(5) . ?
C5 F4 1.355(5) . ?
C6 C7 1.529(5) . ?
C6 C8 1.538(5) . ?
C6 P1 1.859(3) . ?
C6 H6 1.0000 . ?
C7 H7A 0.9800 . ?
C7 H7B 0.9800 . ?
C7 H7C 0.9800 . ?
C8 H8A 0.9800 . ?
C8 H8B 0.9800 . ?
C8 H8C 0.9800 . ?
C9 C10 1.532(4) . ?
C9 C11 1.533(5) . ?
C9 P1 1.847(3) . ?
C9 H9 1.0000 . ?
C10 H10A 0.9800 . ?
C10 H10B 0.9800 . ?
C10 H10C 0.9800 . ?
C11 H11A 0.9800 . ?
C11 H11B 0.9800 . ?
C11 H11C 0.9800 . ?
C12 C13 1.517(4) . ?
C12 C14 1.538(5) . ?
C12 P1 1.847(3) . ?
C12 H12 1.0000 . ?
C13 H13A 0.9800 . ?
C13 H13B 0.9800 . ?
C13 H13C 0.9800 . ?
C14 H14A 0.9800 . ?
C14 H14B 0.9800 . ?
C14 H14C 0.9800 . ?
C15 C17 1.513(5) . ?
C15 C16 1.531(5) . ?
C15 P2 1.860(3) . ?
C15 H15 1.0000 . ?
C16 H16A 0.9800 . ?
C16 H16B 0.9800 . ?
C16 H16C 0.9800 . ?
C17 H17A 0.9800 . ?
C17 H17B 0.9800 . ?
C17 H17C 0.9800 . ?
C18 C20 1.524(5) . ?
C18 C19 1.538(5) . ?
C18 P2 1.853(3) . ?
C18 H18 1.0000 . ?
C19 H19A 0.9800 . ?
C19 H19B 0.9800 . ?
C19 H19C 0.9800 . ?
C20 H20A 0.9800 . ?
C20 H20B 0.9800 . ?
C20 H20C 0.9800 . ?
C21 C22 1.532(4) . ?
C21 C23 1.532(5) . ?
C21 P2 1.851(3) . ?
C21 H21 1.0000 . ?
C22 H22A 0.9800 . ?
C22 H22B 0.9800 . ?
C22 H22C 0.9800 . ?
C23 H23A 0.9800 . ?
C23 H23B 0.9800 . ?
C23 H23C 0.9800 . ?
Ir1 O1 2.025(2) . ?
Ir1 P1 2.3351(8) . ?
Ir1 P2 2.3406(8) . ?
O1 H1 0.8400 . ?

loop_
_geom_torsion_atom_site_label_1
_geom_torsion_atom_site_label_2
_geom_torsion_atom_site_label_3
_geom_torsion_atom_site_label_4
_geom_torsion
_geom_torsion_site_symmetry_1
_geom_torsion_site_symmetry_2
_geom_torsion_site_symmetry_3
_geom_torsion_site_symmetry_4
_geom_torsion_publ_flag
C5 C1 C2 F1 -178.4(3) . . . . ?
Ir1 C1 C2 F1 -1.8(4) . . . . ?
C5 C1 C2 C3 -1.2(5) . . . . ?
Ir1 C1 C2 C3 175.3(3) . . . . ?
F1 C2 C3 N1 176.9(3) . . . . ?
C1 C2 C3 N1 -0.3(6) . . . . ?
F1 C2 C3 F2 -1.8(5) . . . . ?
C1 C2 C3 F2 -179.0(3) . . . . ?
N1 C4 C5 F4 179.4(3) . . . . ?
F3 C4 C5 F4 -0.9(5) . . . . ?
N1 C4 C5 C1 -3.0(6) . . . . ?
F3 C4 C5 C1 176.8(3) . . . . ?
C2 C1 C5 F4 -179.7(3) . . . . ?
Ir1 C1 C5 F4 4.3(5) . . . . ?
C2 C1 C5 C4 2.7(5) . . . . ?
Ir1 C1 C5 C4 -173.3(3) . . . . ?
C5 C1 Ir1 O1 -175.5(2) . . . . ?
C2 C1 Ir1 O1 8.8(4) . . . . ?
C5 C1 Ir1 P1 -83.7(3) . . . . ?
C2 C1 Ir1 P1 100.6(3) . . . . ?
C5 C1 Ir1 P2 85.9(3) . . . . ?
C2 C1 Ir1 P2 -89.8(3) . . . . ?
F3 C4 N1 C3 -178.6(3) . . . . ?
C5 C4 N1 C3 1.2(6) . . . . ?
F2 C3 N1 C4 179.2(3) . . . . ?
C2 C3 N1 C4 0.4(6) . . . . ?
C13 C12 P1 C9 54.5(3) . . . . ?
C14 C12 P1 C9 -176.1(2) . . . . ?
C13 C12 P1 C6 -56.1(3) . . . . ?
C14 C12 P1 C6 73.4(3) . . . . ?
C13 C12 P1 Ir1 178.7(2) . . . . ?
C14 C12 P1 Ir1 -51.8(3) . . . . ?
C10 C9 P1 C12 178.8(2) . . . . ?
C11 C9 P1 C12 56.2(3) . . . . ?
C10 C9 P1 C6 -65.6(3) . . . . ?
C11 C9 P1 C6 171.8(2) . . . . ?
C10 C9 P1 Ir1 60.5(3) . . . . ?
C11 C9 P1 Ir1 -62.1(3) . . . . ?
C7 C6 P1 C12 -53.1(3) . . . . ?
C8 C6 P1 C12 74.1(3) . . . . ?
C7 C6 P1 C9 -162.7(3) . . . . ?
C8 C6 P1 C9 -35.4(3) . . . . ?
C7 C6 P1 Ir1 69.1(3) . . . . ?
C8 C6 P1 Ir1 -163.6(2) . . . . ?
C1 Ir1 P1 C12 166.54(15) . . . . ?
O1 Ir1 P1 C12 -38.70(14) . . . . ?
P2 Ir1 P1 C12 36.18(17) . . . . ?
C1 Ir1 P1 C9 -78.29(15) . . . . ?
O1 Ir1 P1 C9 76.47(14) . . . . ?
P2 Ir1 P1 C9 151.34(15) . . . . ?
C1 Ir1 P1 C6 42.86(15) . . . . ?
O1 Ir1 P1 C6 -162.37(14) . . . . ?
P2 Ir1 P1 C6 -87.50(16) . . . . ?
C22 C21 P2 C18 64.0(3) . . . . ?
C23 C21 P2 C18 -166.9(2) . . . . ?
C22 C21 P2 C15 -45.8(3) . . . . ?
C23 C21 P2 C15 83.3(3) . . . . ?
C22 C21 P2 Ir1 -176.9(2) . . . . ?
C23 C21 P2 Ir1 -47.8(3) . . . . ?
C20 C18 P2 C21 53.0(3) . . . . ?
C19 C18 P2 C21 175.6(2) . . . . ?
C20 C18 P2 C15 168.0(2) . . . . ?
C19 C18 P2 C15 -69.4(3) . . . . ?
C20 C18 P2 Ir1 -68.7(3) . . . . ?
C19 C18 P2 Ir1 53.9(2) . . . . ?
C17 C15 P2 C21 80.7(3) . . . . ?
C16 C15 P2 C21 -47.6(3) . . . . ?
C17 C15 P2 C18 -29.4(3) . . . . ?
C16 C15 P2 C18 -157.8(2) . . . . ?
C17 C15 P2 Ir1 -148.9(2) . . . . ?
C16 C15 P2 Ir1 82.7(3) . . . . ?
C1 Ir1 P2 C21 115.06(16) . . . . ?
O1 Ir1 P2 C21 -40.06(14) . . . . ?
P1 Ir1 P2 C21 -114.38(16) . . . . ?
C1 Ir1 P2 C18 -129.38(14) . . . . ?
O1 Ir1 P2 C18 75.49(13) . . . . ?
P1 Ir1 P2 C18 1.18(17) . . . . ?
C1 Ir1 P2 C15 -13.59(15) . . . . ?
O1 Ir1 P2 C15 -168.72(14) . . . . ?
P1 Ir1 P2 C15 116.97(16) . . . . ?
